data_7061789
loop_
_publ_author_name
'Kelly, Jordan C.'
'Bloomfield, Aaron J.'

_publ_section_title
;
 High-spin, tetrahedral cobalt(ii) and nickel(ii) complexes supported by
 monoprotic aminophosphine ligands, and attempted extension to copper(ii)
 complexes: synthesis, characterization, and unexpected reactivity
;
_journal_issue 39
_journal_name_full 'New Journal of Chemistry'
_journal_page_first 18647
_journal_page_last 18651
_journal_paper_doi 10.1039/D2NJ02651A
_journal_volume 46
_journal_year 2022
_chemical_formula_moiety 'C14 H25 Cl2 N2 Ni P'
_chemical_formula_sum 'C14 H25 Cl2 N2 Ni P'
_chemical_formula_weight 381.94
_space_group_crystal_system monoclinic
_space_group_IT_number 14
_space_group_name_Hall '-P 2yn'
_space_group_name_H-M_alt 'P 1 21/n 1'
_atom_sites_solution_hydrogens mixed
_atom_sites_solution_primary direct
_atom_sites_solution_secondary difmap
_audit_block_doi 10.5517/ccdc.csd.cc2bs6x8
_audit_creation_date 2022-08-05
_audit_creation_method
;
Olex2 1.5
(compiled 2022.04.07 svn.rca3783a0 for OlexSys, GUI svn.r6498)
;
_audit_update_record
;
2022-08-08 deposited with the CCDC.	2022-09-05 downloaded from the CCDC.
;
_cell_angle_alpha 90
_cell_angle_beta 104.837(4)
_cell_angle_gamma 90
_cell_formula_units_Z 8
_cell_length_a 13.3712(10)
_cell_length_b 12.0474(9)
_cell_length_c 23.5918(18)
_cell_measurement_reflns_used 9950
_cell_measurement_temperature 293(2)
_cell_measurement_theta_max 26.5295
_cell_measurement_theta_min 2.3110
_cell_volume 3673.6(5)
_computing_cell_refinement 'SAINT V8.38A (Bruker, 2018)'
_computing_data_collection 'Bruker Instrument Service V2017.5.0.0'
_computing_data_reduction 'SAINT V8.38A (Bruker, 2018)'
_computing_molecular_graphics 'Olex2 1.5 (Dolomanov et al., 2009)'
_computing_publication_material 'Olex2 1.5 (Dolomanov et al., 2009)'
_computing_structure_refinement 'SHELXL-2018/3 (Sheldrick, 2018)'
_computing_structure_solution 'SHELXT 2014/5 (Sheldrick, 2014)'
_diffrn_ambient_temperature 293(2)
_diffrn_measured_fraction_theta_full 1.000
_diffrn_measured_fraction_theta_max 0.998
_diffrn_measurement_device_type 'Bruker SMART APEX II CCD'
_diffrn_measurement_method '\f and \w scans'
_diffrn_radiation_type MoK\a
_diffrn_radiation_wavelength 0.71073
_diffrn_reflns_av_R_equivalents 0.0300
_diffrn_reflns_av_unetI/netI 0.0224
_diffrn_reflns_Laue_measured_fraction_full 1.000
_diffrn_reflns_Laue_measured_fraction_max 0.998
_diffrn_reflns_limit_h_max 17
_diffrn_reflns_limit_h_min -17
_diffrn_reflns_limit_k_max 15
_diffrn_reflns_limit_k_min -15
_diffrn_reflns_limit_l_max 30
_diffrn_reflns_limit_l_min -30
_diffrn_reflns_number 49071
_diffrn_reflns_point_group_measured_fraction_full 1.000
_diffrn_reflns_point_group_measured_fraction_max 0.998
_diffrn_reflns_theta_full 25.242
_diffrn_reflns_theta_max 27.528
_diffrn_reflns_theta_min 1.600
_diffrn_source 'fine focus sealed tube X-ray source'
_exptl_absorpt_coefficient_mu 1.427
_exptl_absorpt_correction_T_max 0.7456
_exptl_absorpt_correction_T_min 0.6951
_exptl_absorpt_correction_type multi-scan
_exptl_absorpt_process_details
;
 SADABS 2016/2: Krause, L., Herbst-Irmer, R., Sheldrick G.M. & Stalke D.,
 J. Appl. Cryst. 48 (2015) 3-10
;
_exptl_crystal_colour purple
_exptl_crystal_density_diffrn 1.381
_exptl_crystal_density_method 'not measured'
_exptl_crystal_description plate
_exptl_crystal_F_000 1600
_exptl_crystal_size_max 0.243
_exptl_crystal_size_mid 0.193
_exptl_crystal_size_min 0.077
_refine_diff_density_max 0.647
_refine_diff_density_min -0.312
_refine_diff_density_rms 0.050
_refine_ls_extinction_method none
_refine_ls_goodness_of_fit_ref 1.014
_refine_ls_hydrogen_treatment mixed
_refine_ls_matrix_type full
_refine_ls_number_parameters 379
_refine_ls_number_reflns 8444
_refine_ls_number_restraints 6
_refine_ls_restrained_S_all 1.016
_refine_ls_R_factor_all 0.0486
_refine_ls_R_factor_gt 0.0316
_refine_ls_shift/su_max 0.002
_refine_ls_shift/su_mean 0.000
_refine_ls_structure_factor_coef Fsqd
_refine_ls_weighting_details 'w=1/[\s^2^(Fo^2^)+(0.0437P)^2^+0.8654P] where P=(Fo^2^+2Fc^2^)/3'
_refine_ls_weighting_scheme calc
_refine_ls_wR_factor_gt 0.0785
_refine_ls_wR_factor_ref 0.0869
_reflns_Friedel_coverage 0.000
_reflns_number_gt 6409
_reflns_number_total 8444
_reflns_threshold_expression 'I > 2\s(I)'
_cod_data_source_file d2nj02651a2.cif
_cod_data_source_block JCK_NiCl2tBu1C1H_03252022
_cod_depositor_comments 'Adding full bibliography for 7061787--7061798.cif.'
_cod_database_code 7061789
_shelx_shelxl_version_number 2018/3
_shelx_space_group_comment
;
The symmetry employed for this shelxl refinement is uniquely defined
by the following loop, which should always be used as a source of
symmetry information in preference to the above space-group names.
They are only intended as comments.
;
_shelx_estimated_absorpt_t_max 0.898
_shelx_estimated_absorpt_t_min 0.723
_exptl_absorpt_special_details mu*r=0.2000
_olex2_refinement_description
;
1. Restrained distances
 N2B-H2BN
 0.9 with sigma of 0.02
 N2A-H2AN
 0.9 with sigma of 0.02
 P1B-H2BN
 2.13 with sigma of 0.04
 C6B-H2BN
 1.94 with sigma of 0.04
 P1A-H2AN
 2.12 with sigma of 0.04
 C6A-H2AN
 1.92 with sigma of 0.04
2.a Secondary CH2 refined with riding coordinates:
 C6A(H6AA,H6AB), C6B(H6BA,H6BB)
2.b Aromatic/amide H refined with riding coordinates:
 C1A(H1A), C1B(H1B), C2A(H2A), C2B(H2B), C3A(H3A), C3B(H3B), C4A(H4A), C4B(H4B)
2.c Idealised Me refined as rotating group:
 C8A(H8AA,H8AB,H8AC), C8B(H8BA,H8BB,H8BC), C9A(H9AA,H9AB,H9AC), C9B(H9BA,H9BB,
 H9BC), C10A(H10A,H10B,H10C), C10B(H10D,H10E,H10F), C12A(H12A,H12B,H12C),
 C12B(H12D,H12E,H12F), C13A(H13A,H13B,H13C), C13B(H13D,H13E,H13F), C14A(H14A,
 H14B,H14C), C14B(H14D,H14E,H14F)
;
_olex2_submission_special_instructions 'No special instructions were received'

loop_
_space_group_symop_operation_xyz
'x, y, z'
'-x+1/2, y+1/2, -z+1/2'
'-x, -y, -z'
'x-1/2, -y-1/2, z-1/2'

loop_
_atom_site_label
_atom_site_type_symbol
_atom_site_fract_x
_atom_site_fract_y
_atom_site_fract_z
_atom_site_U_iso_or_equiv
_atom_site_adp_type
_atom_site_occupancy
_atom_site_site_symmetry_order
_atom_site_calc_flag
_atom_site_refinement_flags_posn
_atom_site_refinement_flags_adp
_atom_site_refinement_flags_occupancy
_atom_site_disorder_assembly
_atom_site_disorder_group
Ni1A Ni 0.34132(2) 0.30001(2) 0.46868(2) 0.04241(8) Uani 1 1 d . . . . .
Ni1B Ni 0.38781(2) 0.71873(2) 0.76163(2) 0.04548(8) Uani 1 1 d . . . . .
Cl1A Cl 0.50678(4) 0.28182(6) 0.51758(3) 0.06434(17) Uani 1 1 d . . . . .
Cl1B Cl 0.22688(5) 0.76698(6) 0.71466(4) 0.0800(2) Uani 1 1 d . . . . .
Cl2A Cl 0.29654(4) 0.35700(5) 0.37560(2) 0.05665(15) Uani 1 1 d . . . . .
Cl2B Cl 0.43149(6) 0.66734(6) 0.85580(3) 0.07265(19) Uani 1 1 d . . . . .
P1A P 0.22560(4) 0.16122(4) 0.47541(2) 0.03761(12) Uani 1 1 d D . . . .
P1B P 0.51778(4) 0.83138(4) 0.74337(2) 0.03866(12) Uani 1 1 d D . . . .
N1A N 0.28486(13) 0.40606(15) 0.51815(7) 0.0450(4) Uani 1 1 d . . . . .
N1B N 0.41962(12) 0.59203(14) 0.71358(7) 0.0428(4) Uani 1 1 d . . . . .
N2A N 0.21217(14) 0.17562(16) 0.54335(7) 0.0474(4) Uani 1 1 d D . . . .
H2AN H 0.1611(14) 0.1517(18) 0.5532(9) 0.057 Uiso 1 1 d D U . . .
N2B N 0.52180(14) 0.79782(16) 0.67472(7) 0.0461(4) Uani 1 1 d D . . . .
H2BN H 0.5808(12) 0.7853(19) 0.6700(9) 0.055 Uiso 1 1 d D U . . .
C1A C 0.26945(19) 0.5123(2) 0.50186(11) 0.0611(6) Uani 1 1 d . . . . .
H1A H 0.287176 0.535615 0.468137 0.073 Uiso 1 1 calc R U . . .
C1B C 0.42233(17) 0.48910(19) 0.73515(10) 0.0516(5) Uani 1 1 d . . . . .
H1B H 0.402234 0.478162 0.769672 0.062 Uiso 1 1 calc R U . . .
C2A C 0.2281(2) 0.5889(2) 0.53333(14) 0.0773(8) Uani 1 1 d . . . . .
H2A H 0.218918 0.662548 0.521263 0.093 Uiso 1 1 calc R U . . .
C2B C 0.45355(19) 0.3988(2) 0.70846(11) 0.0590(6) Uani 1 1 d . . . . .
H2B H 0.454382 0.328239 0.724520 0.071 Uiso 1 1 calc R U . . .
C3A C 0.2009(2) 0.5539(3) 0.58262(14) 0.0777(8) Uani 1 1 d . . . . .
H3A H 0.172897 0.603624 0.604522 0.093 Uiso 1 1 calc R U . . .
C3B C 0.48362(17) 0.4151(2) 0.65739(11) 0.0571(6) Uani 1 1 d . . . . .
H3B H 0.507127 0.355876 0.639055 0.069 Uiso 1 1 calc R U . . .
C4A C 0.21545(18) 0.4450(2) 0.59926(11) 0.0628(7) Uani 1 1 d . . . . .
H4A H 0.196655 0.420303 0.632429 0.075 Uiso 1 1 calc R U . . .
C4B C 0.47844(16) 0.5195(2) 0.63405(9) 0.0510(5) Uani 1 1 d . . . . .
H4B H 0.496777 0.531196 0.599060 0.061 Uiso 1 1 calc R U . . .
C5A C 0.25789(15) 0.37198(19) 0.56695(9) 0.0453(5) Uani 1 1 d . . . . .
C5B C 0.44583(15) 0.60806(18) 0.66250(8) 0.0434(5) Uani 1 1 d . . . . .
C6A C 0.27754(17) 0.25236(19) 0.58436(8) 0.0474(5) Uani 1 1 d D . . . .
H6AA H 0.349489 0.235115 0.587102 0.057 Uiso 1 1 calc R U . . .
H6AB H 0.265798 0.241661 0.622896 0.057 Uiso 1 1 calc R U . . .
C6B C 0.44169(17) 0.72481(19) 0.63966(9) 0.0490(5) Uani 1 1 d D . . . .
H6BA H 0.448857 0.722898 0.599781 0.059 Uiso 1 1 calc R U . . .
H6BB H 0.374332 0.756049 0.638496 0.059 Uiso 1 1 calc R U . . .
C7A C 0.27982(16) 0.01978(18) 0.46961(9) 0.0466(5) Uani 1 1 d . . . . .
C7B C 0.48621(18) 0.98252(18) 0.74208(9) 0.0505(5) Uani 1 1 d . . . . .
C8A C 0.3684(2) 0.0053(2) 0.52449(10) 0.0655(7) Uani 1 1 d . . . . .
H8AA H 0.403078 -0.063723 0.522239 0.098 Uiso 1 1 calc R U . . .
H8AB H 0.341425 0.005014 0.558485 0.098 Uiso 1 1 calc R U . . .
H8AC H 0.416512 0.065457 0.527306 0.098 Uiso 1 1 calc R U . . .
C8B C 0.3920(2) 0.9997(2) 0.69154(13) 0.0839(9) Uani 1 1 d . . . . .
H8BA H 0.409926 0.986305 0.655241 0.126 Uiso 1 1 calc R U . . .
H8BB H 0.367839 1.074629 0.692140 0.126 Uiso 1 1 calc R U . . .
H8BC H 0.338494 0.949168 0.695117 0.126 Uiso 1 1 calc R U . . .
C9A C 0.32538(19) 0.0183(2) 0.41583(10) 0.0608(6) Uani 1 1 d . . . . .
H9AA H 0.270886 0.029181 0.380836 0.091 Uiso 1 1 calc R U . . .
H9AB H 0.358233 -0.051884 0.413806 0.091 Uiso 1 1 calc R U . . .
H9AC H 0.375393 0.076792 0.419375 0.091 Uiso 1 1 calc R U . . .
C9B C 0.5726(3) 1.0585(2) 0.73461(17) 0.0966(11) Uani 1 1 d . . . . .
H9BA H 0.593170 1.037688 0.699967 0.145 Uiso 1 1 calc R U . . .
H9BB H 0.630699 1.051947 0.768182 0.145 Uiso 1 1 calc R U . . .
H9BC H 0.548576 1.133904 0.730973 0.145 Uiso 1 1 calc R U . . .
C10A C 0.2035(2) -0.0762(2) 0.46558(13) 0.0747(8) Uani 1 1 d . . . . .
H10A H 0.148489 -0.068590 0.430555 0.112 Uiso 1 1 calc R U . . .
H10B H 0.175450 -0.075035 0.499172 0.112 Uiso 1 1 calc R U . . .
H10C H 0.238776 -0.145301 0.464495 0.112 Uiso 1 1 calc R U . . .
C10B C 0.4571(3) 1.0107(3) 0.79899(12) 0.0971(11) Uani 1 1 d . . . . .
H10D H 0.439489 1.087938 0.799021 0.146 Uiso 1 1 calc R U . . .
H10E H 0.514651 0.995238 0.831814 0.146 Uiso 1 1 calc R U . . .
H10F H 0.398798 0.966560 0.801874 0.146 Uiso 1 1 calc R U . . .
C11A C 0.09189(16) 0.1792(2) 0.42735(9) 0.0503(5) Uani 1 1 d . . . . .
C11B C 0.65153(17) 0.7996(2) 0.78828(9) 0.0503(5) Uani 1 1 d . . . . .
C12A C 0.01050(18) 0.1124(3) 0.44863(12) 0.0716(7) Uani 1 1 d . . . . .
H12A H -0.056840 0.126488 0.423270 0.107 Uiso 1 1 calc R U . . .
H12B H 0.011638 0.134341 0.487907 0.107 Uiso 1 1 calc R U . . .
H12C H 0.025863 0.034625 0.447997 0.107 Uiso 1 1 calc R U . . .
C12B C 0.6667(2) 0.8408(2) 0.85145(10) 0.0699(7) Uani 1 1 d . . . . .
H12D H 0.666201 0.920497 0.851820 0.105 Uiso 1 1 calc R U . . .
H12E H 0.731728 0.814402 0.875168 0.105 Uiso 1 1 calc R U . . .
H12F H 0.611599 0.813371 0.866875 0.105 Uiso 1 1 calc R U . . .
C13A C 0.08675(19) 0.1498(2) 0.36383(10) 0.0656(7) Uani 1 1 d . . . . .
H13A H 0.019578 0.168267 0.339517 0.098 Uiso 1 1 calc R U . . .
H13B H 0.098852 0.071689 0.360867 0.098 Uiso 1 1 calc R U . . .
H13C H 0.138579 0.190818 0.351107 0.098 Uiso 1 1 calc R U . . .
C13B C 0.73735(19) 0.8473(3) 0.76246(13) 0.0742(8) Uani 1 1 d . . . . .
H13D H 0.725706 0.824438 0.722318 0.111 Uiso 1 1 calc R U . . .
H13E H 0.803406 0.820420 0.784577 0.111 Uiso 1 1 calc R U . . .
H13F H 0.736366 0.926913 0.764400 0.111 Uiso 1 1 calc R U . . .
C14A C 0.06535(18) 0.3027(2) 0.43062(12) 0.0652(7) Uani 1 1 d . . . . .
H14A H 0.113974 0.346792 0.416715 0.098 Uiso 1 1 calc R U . . .
H14B H 0.068739 0.322264 0.470519 0.098 Uiso 1 1 calc R U . . .
H14C H -0.003239 0.316266 0.406677 0.098 Uiso 1 1 calc R U . . .
C14B C 0.66145(19) 0.6727(2) 0.78916(11) 0.0606(6) Uani 1 1 d . . . . .
H14D H 0.651733 0.645776 0.749821 0.091 Uiso 1 1 calc R U . . .
H14E H 0.609857 0.640962 0.806059 0.091 Uiso 1 1 calc R U . . .
H14F H 0.728981 0.651872 0.812167 0.091 Uiso 1 1 calc R U . . .

loop_
_atom_site_aniso_label
_atom_site_aniso_U_11
_atom_site_aniso_U_22
_atom_site_aniso_U_33
_atom_site_aniso_U_23
_atom_site_aniso_U_13
_atom_site_aniso_U_12
Ni1A 0.04458(15) 0.04550(17) 0.04364(15) -0.00104(12) 0.02314(11) -0.00270(12)
Ni1B 0.05151(16) 0.04326(17) 0.05048(16) -0.00359(12) 0.02915(13) 0.00026(12)
Cl1A 0.0486(3) 0.0850(5) 0.0611(3) -0.0086(3) 0.0172(3) 0.0052(3)
Cl1B 0.0507(3) 0.0714(5) 0.1198(6) -0.0078(4) 0.0253(4) 0.0076(3)
Cl2A 0.0585(3) 0.0688(4) 0.0489(3) 0.0106(3) 0.0250(2) -0.0009(3)
Cl2B 0.0886(5) 0.0868(5) 0.0563(3) 0.0108(3) 0.0435(3) 0.0137(4)
P1A 0.0377(3) 0.0412(3) 0.0372(2) 0.0038(2) 0.0154(2) -0.0004(2)
P1B 0.0462(3) 0.0381(3) 0.0358(2) -0.0007(2) 0.0182(2) -0.0019(2)
N1A 0.0488(10) 0.0420(10) 0.0471(9) -0.0014(8) 0.0176(8) 0.0035(8)
N1B 0.0459(9) 0.0422(10) 0.0444(9) -0.0057(8) 0.0195(7) -0.0024(8)
N2A 0.0501(10) 0.0558(12) 0.0443(9) -0.0008(8) 0.0265(8) -0.0078(9)
N2B 0.0532(10) 0.0501(11) 0.0413(9) -0.0072(8) 0.0236(8) -0.0109(9)
C1A 0.0690(15) 0.0500(15) 0.0649(15) 0.0033(12) 0.0181(12) 0.0037(12)
C1B 0.0612(13) 0.0448(13) 0.0523(12) -0.0024(10) 0.0210(10) -0.0018(10)
C2A 0.0801(19) 0.0468(16) 0.099(2) -0.0041(15) 0.0128(16) 0.0193(14)
C2B 0.0673(15) 0.0417(13) 0.0655(15) -0.0063(11) 0.0129(12) 0.0026(11)
C3A 0.0612(16) 0.078(2) 0.098(2) -0.0243(17) 0.0272(15) 0.0189(14)
C3B 0.0494(12) 0.0532(15) 0.0683(15) -0.0251(12) 0.0142(11) 0.0008(11)
C4A 0.0546(13) 0.0717(18) 0.0696(15) -0.0140(13) 0.0296(12) 0.0102(12)
C4B 0.0468(11) 0.0608(16) 0.0498(12) -0.0204(11) 0.0206(9) -0.0108(11)
C5A 0.0391(10) 0.0540(14) 0.0459(11) -0.0070(10) 0.0163(9) 0.0019(9)
C5B 0.0418(10) 0.0491(13) 0.0417(10) -0.0100(9) 0.0154(8) -0.0079(9)
C6A 0.0525(12) 0.0573(14) 0.0372(10) -0.0006(9) 0.0202(9) 0.0009(10)
C6B 0.0559(13) 0.0571(15) 0.0370(10) -0.0049(10) 0.0177(9) -0.0081(10)
C7A 0.0517(12) 0.0424(12) 0.0482(11) 0.0011(9) 0.0174(9) 0.0009(9)
C7B 0.0675(14) 0.0374(12) 0.0503(12) 0.0000(10) 0.0216(11) 0.0003(10)
C8A 0.0721(16) 0.0627(17) 0.0591(14) 0.0066(12) 0.0121(12) 0.0190(13)
C8B 0.101(2) 0.0585(18) 0.0781(19) 0.0131(15) -0.0027(16) 0.0133(16)
C9A 0.0699(15) 0.0583(15) 0.0590(14) -0.0068(12) 0.0250(12) 0.0089(12)
C9B 0.103(2) 0.0467(17) 0.149(3) 0.0095(18) 0.047(2) -0.0134(16)
C10A 0.0829(18) 0.0497(16) 0.097(2) 0.0061(14) 0.0335(16) -0.0076(14)
C10B 0.160(3) 0.073(2) 0.0692(18) -0.0032(15) 0.049(2) 0.049(2)
C11A 0.0366(10) 0.0625(15) 0.0521(12) 0.0104(11) 0.0119(9) -0.0008(10)
C11B 0.0465(11) 0.0578(15) 0.0479(12) 0.0000(10) 0.0141(9) -0.0023(10)
C12A 0.0457(13) 0.088(2) 0.0843(18) 0.0128(16) 0.0227(12) -0.0121(13)
C12B 0.0775(17) 0.0737(19) 0.0508(13) -0.0064(13) 0.0021(12) -0.0009(14)
C13A 0.0528(13) 0.088(2) 0.0498(13) 0.0027(13) 0.0022(11) -0.0072(13)
C13B 0.0501(14) 0.089(2) 0.0874(19) 0.0034(16) 0.0239(13) -0.0137(14)
C14A 0.0451(12) 0.0725(18) 0.0784(17) 0.0160(14) 0.0165(12) 0.0150(12)
C14B 0.0548(13) 0.0592(16) 0.0690(15) 0.0059(12) 0.0182(12) 0.0117(11)

loop_
_atom_type_symbol
_atom_type_description
_atom_type_scat_dispersion_real
_atom_type_scat_dispersion_imag
_atom_type_scat_source
C C 0.0033 0.0016 'International Tables Vol C Tables 4.2.6.8 and 6.1.1.4'
H H 0.0000 0.0000 'International Tables Vol C Tables 4.2.6.8 and 6.1.1.4'
Cl Cl 0.1484 0.1585 'International Tables Vol C Tables 4.2.6.8 and 6.1.1.4'
N N 0.0061 0.0033 'International Tables Vol C Tables 4.2.6.8 and 6.1.1.4'
Ni Ni 0.3393 1.1124 'International Tables Vol C Tables 4.2.6.8 and 6.1.1.4'
P P 0.1023 0.0942 'International Tables Vol C Tables 4.2.6.8 and 6.1.1.4'

loop_
_geom_angle_atom_site_label_1
_geom_angle_atom_site_label_2
_geom_angle_atom_site_label_3
_geom_angle
_geom_angle_site_symmetry_1
_geom_angle_site_symmetry_3
_geom_angle_publ_flag
Cl1A Ni1A Cl2A 121.36(2) . . ?
Cl1A Ni1A P1A 119.12(3) . . ?
Cl2A Ni1A P1A 105.94(2) . . ?
N1A Ni1A Cl1A 103.50(5) . . ?
N1A Ni1A Cl2A 109.32(5) . . ?
N1A Ni1A P1A 93.59(5) . . ?
Cl1B Ni1B Cl2B 122.64(3) . . ?
Cl1B Ni1B P1B 115.25(3) . . ?
Cl2B Ni1B P1B 109.12(3) . . ?
N1B Ni1B Cl1B 103.54(5) . . ?
N1B Ni1B Cl2B 108.12(5) . . ?
N1B Ni1B P1B 93.58(5) . . ?
N2A P1A Ni1A 103.28(7) . . ?
N2A P1A C7A 107.72(10) . . ?
N2A P1A C11A 104.45(9) . . ?
C7A P1A Ni1A 112.04(7) . . ?
C11A P1A Ni1A 115.35(7) . . ?
C11A P1A C7A 112.93(10) . . ?
N2B P1B Ni1B 104.30(7) . . ?
N2B P1B C7B 106.33(10) . . ?
N2B P1B C11B 103.55(10) . . ?
C7B P1B Ni1B 113.25(7) . . ?
C7B P1B C11B 112.86(11) . . ?
C11B P1B Ni1B 115.22(7) . . ?
C1A N1A Ni1A 119.75(15) . . ?
C1A N1A C5A 118.64(19) . . ?
C5A N1A Ni1A 121.56(15) . . ?
C1B N1B Ni1B 118.58(13) . . ?
C1B N1B C5B 118.93(18) . . ?
C5B N1B Ni1B 122.31(14) . . ?
P1A N2A H2AN 122.2(14) . . ?
C6A N2A P1A 120.71(13) . . ?
C6A N2A H2AN 115.6(15) . . ?
P1B N2B H2BN 115.8(15) . . ?
C6B N2B P1B 119.21(13) . . ?
C6B N2B H2BN 113.1(15) . . ?
N1A C1A H1A 118.8 . . ?
N1A C1A C2A 122.5(2) . . ?
C2A C1A H1A 118.8 . . ?
N1B C1B H1B 118.6 . . ?
N1B C1B C2B 122.8(2) . . ?
C2B C1B H1B 118.6 . . ?
C1A C2A H2A 120.7 . . ?
C3A C2A C1A 118.6(3) . . ?
C3A C2A H2A 120.7 . . ?
C1B C2B H2B 120.7 . . ?
C1B C2B C3B 118.6(2) . . ?
C3B C2B H2B 120.7 . . ?
C2A C3A H3A 120.4 . . ?
C4A C3A C2A 119.3(2) . . ?
C4A C3A H3A 120.4 . . ?
C2B C3B H3B 120.4 . . ?
C4B C3B C2B 119.1(2) . . ?
C4B C3B H3B 120.4 . . ?
C3A C4A H4A 119.9 . . ?
C3A C4A C5A 120.1(2) . . ?
C5A C4A H4A 119.9 . . ?
C3B C4B H4B 120.0 . . ?
C3B C4B C5B 120.1(2) . . ?
C5B C4B H4B 120.0 . . ?
N1A C5A C4A 120.9(2) . . ?
N1A C5A C6A 117.18(17) . . ?
C4A C5A C6A 121.9(2) . . ?
N1B C5B C4B 120.4(2) . . ?
N1B C5B C6B 117.35(18) . . ?
C4B C5B C6B 122.22(18) . . ?
N2A C6A C5A 113.19(18) . . ?
N2A C6A H6AA 108.9 . . ?
N2A C6A H6AB 108.9 . . ?
C5A C6A H6AA 108.9 . . ?
C5A C6A H6AB 108.9 . . ?
H6AA C6A H6AB 107.8 . . ?
N2B C6B C5B 113.87(18) . . ?
N2B C6B H6BA 108.8 . . ?
N2B C6B H6BB 108.8 . . ?
C5B C6B H6BA 108.8 . . ?
C5B C6B H6BB 108.8 . . ?
H6BA C6B H6BB 107.7 . . ?
C8A C7A P1A 105.87(15) . . ?
C8A C7A C9A 108.22(18) . . ?
C8A C7A C10A 109.1(2) . . ?
C9A C7A P1A 108.23(15) . . ?
C10A C7A P1A 115.39(16) . . ?
C10A C7A C9A 109.77(19) . . ?
C8B C7B P1B 106.61(17) . . ?
C8B C7B C9B 109.3(2) . . ?
C8B C7B C10B 108.3(2) . . ?
C9B C7B P1B 114.45(18) . . ?
C9B C7B C10B 109.9(2) . . ?
C10B C7B P1B 108.02(17) . . ?
C7A C8A H8AA 109.5 . . ?
C7A C8A H8AB 109.5 . . ?
C7A C8A H8AC 109.5 . . ?
H8AA C8A H8AB 109.5 . . ?
H8AA C8A H8AC 109.5 . . ?
H8AB C8A H8AC 109.5 . . ?
C7B C8B H8BA 109.5 . . ?
C7B C8B H8BB 109.5 . . ?
C7B C8B H8BC 109.5 . . ?
H8BA C8B H8BB 109.5 . . ?
H8BA C8B H8BC 109.5 . . ?
H8BB C8B H8BC 109.5 . . ?
C7A C9A H9AA 109.5 . . ?
C7A C9A H9AB 109.5 . . ?
C7A C9A H9AC 109.5 . . ?
H9AA C9A H9AB 109.5 . . ?
H9AA C9A H9AC 109.5 . . ?
H9AB C9A H9AC 109.5 . . ?
C7B C9B H9BA 109.5 . . ?
C7B C9B H9BB 109.5 . . ?
C7B C9B H9BC 109.5 . . ?
H9BA C9B H9BB 109.5 . . ?
H9BA C9B H9BC 109.5 . . ?
H9BB C9B H9BC 109.5 . . ?
C7A C10A H10A 109.5 . . ?
C7A C10A H10B 109.5 . . ?
C7A C10A H10C 109.5 . . ?
H10A C10A H10B 109.5 . . ?
H10A C10A H10C 109.5 . . ?
H10B C10A H10C 109.5 . . ?
C7B C10B H10D 109.5 . . ?
C7B C10B H10E 109.5 . . ?
C7B C10B H10F 109.5 . . ?
H10D C10B H10E 109.5 . . ?
H10D C10B H10F 109.5 . . ?
H10E C10B H10F 109.5 . . ?
C12A C11A P1A 112.88(16) . . ?
C12A C11A C14A 107.4(2) . . ?
C13A C11A P1A 111.41(15) . . ?
C13A C11A C12A 110.0(2) . . ?
C13A C11A C14A 108.8(2) . . ?
C14A C11A P1A 106.20(16) . . ?
C12B C11B P1B 110.67(16) . . ?
C12B C11B C13B 109.6(2) . . ?
C12B C11B C14B 108.7(2) . . ?
C13B C11B P1B 113.59(17) . . ?
C14B C11B P1B 106.19(15) . . ?
C14B C11B C13B 107.9(2) . . ?
C11A C12A H12A 109.5 . . ?
C11A C12A H12B 109.5 . . ?
C11A C12A H12C 109.5 . . ?
H12A C12A H12B 109.5 . . ?
H12A C12A H12C 109.5 . . ?
H12B C12A H12C 109.5 . . ?
C11B C12B H12D 109.5 . . ?
C11B C12B H12E 109.5 . . ?
C11B C12B H12F 109.5 . . ?
H12D C12B H12E 109.5 . . ?
H12D C12B H12F 109.5 . . ?
H12E C12B H12F 109.5 . . ?
C11A C13A H13A 109.5 . . ?
C11A C13A H13B 109.5 . . ?
C11A C13A H13C 109.5 . . ?
H13A C13A H13B 109.5 . . ?
H13A C13A H13C 109.5 . . ?
H13B C13A H13C 109.5 . . ?
C11B C13B H13D 109.5 . . ?
C11B C13B H13E 109.5 . . ?
C11B C13B H13F 109.5 . . ?
H13D C13B H13E 109.5 . . ?
H13D C13B H13F 109.5 . . ?
H13E C13B H13F 109.5 . . ?
C11A C14A H14A 109.5 . . ?
C11A C14A H14B 109.5 . . ?
C11A C14A H14C 109.5 . . ?
H14A C14A H14B 109.5 . . ?
H14A C14A H14C 109.5 . . ?
H14B C14A H14C 109.5 . . ?
C11B C14B H14D 109.5 . . ?
C11B C14B H14E 109.5 . . ?
C11B C14B H14F 109.5 . . ?
H14D C14B H14E 109.5 . . ?
H14D C14B H14F 109.5 . . ?
H14E C14B H14F 109.5 . . ?

loop_
_geom_bond_atom_site_label_1
_geom_bond_atom_site_label_2
_geom_bond_distance
_geom_bond_site_symmetry_2
_geom_bond_publ_flag
Ni1A Cl1A 2.2285(7) . ?
Ni1A Cl2A 2.2312(6) . ?
Ni1A P1A 2.3111(6) . ?
Ni1A N1A 2.0039(17) . ?
Ni1B Cl1B 2.2306(7) . ?
Ni1B Cl2B 2.2350(7) . ?
Ni1B P1B 2.3305(6) . ?
Ni1B N1B 2.0107(16) . ?
P1A N2A 1.6669(17) . ?
P1A C7A 1.870(2) . ?
P1A C11A 1.868(2) . ?
P1B N2B 1.6835(17) . ?
P1B C7B 1.868(2) . ?
P1B C11B 1.870(2) . ?
N1A C1A 1.337(3) . ?
N1A C5A 1.355(2) . ?
N1B C1B 1.337(3) . ?
N1B C5B 1.352(2) . ?
N2A H2AN 0.827(14) . ?
N2A C6A 1.457(3) . ?
N2B H2BN 0.838(14) . ?
N2B C6B 1.467(3) . ?
C1A H1A 0.9300 . ?
C1A C2A 1.386(4) . ?
C1B H1B 0.9300 . ?
C1B C2B 1.374(3) . ?
C2A H2A 0.9300 . ?
C2A C3A 1.370(4) . ?
C2B H2B 0.9300 . ?
C2B C3B 1.378(3) . ?
C3A H3A 0.9300 . ?
C3A C4A 1.369(4) . ?
C3B H3B 0.9300 . ?
C3B C4B 1.368(3) . ?
C4A H4A 0.9300 . ?
C4A C5A 1.378(3) . ?
C4B H4B 0.9300 . ?
C4B C5B 1.389(3) . ?
C5A C6A 1.503(3) . ?
C5B C6B 1.502(3) . ?
C6A H6AA 0.9700 . ?
C6A H6AB 0.9700 . ?
C6B H6BA 0.9700 . ?
C6B H6BB 0.9700 . ?
C7A C8A 1.525(3) . ?
C7A C9A 1.542(3) . ?
C7A C10A 1.529(3) . ?
C7B C8B 1.510(3) . ?
C7B C9B 1.519(4) . ?
C7B C10B 1.529(3) . ?
C8A H8AA 0.9600 . ?
C8A H8AB 0.9600 . ?
C8A H8AC 0.9600 . ?
C8B H8BA 0.9600 . ?
C8B H8BB 0.9600 . ?
C8B H8BC 0.9600 . ?
C9A H9AA 0.9600 . ?
C9A H9AB 0.9600 . ?
C9A H9AC 0.9600 . ?
C9B H9BA 0.9600 . ?
C9B H9BB 0.9600 . ?
C9B H9BC 0.9600 . ?
C10A H10A 0.9600 . ?
C10A H10B 0.9600 . ?
C10A H10C 0.9600 . ?
C10B H10D 0.9600 . ?
C10B H10E 0.9600 . ?
C10B H10F 0.9600 . ?
C11A C12A 1.537(3) . ?
C11A C13A 1.524(3) . ?
C11A C14A 1.537(3) . ?
C11B C12B 1.534(3) . ?
C11B C13B 1.542(3) . ?
C11B C14B 1.534(3) . ?
C12A H12A 0.9600 . ?
C12A H12B 0.9600 . ?
C12A H12C 0.9600 . ?
C12B H12D 0.9600 . ?
C12B H12E 0.9600 . ?
C12B H12F 0.9600 . ?
C13A H13A 0.9600 . ?
C13A H13B 0.9600 . ?
C13A H13C 0.9600 . ?
C13B H13D 0.9600 . ?
C13B H13E 0.9600 . ?
C13B H13F 0.9600 . ?
C14A H14A 0.9600 . ?
C14A H14B 0.9600 . ?
C14A H14C 0.9600 . ?
C14B H14D 0.9600 . ?
C14B H14E 0.9600 . ?
C14B H14F 0.9600 . ?
